data_4322201
loop_
_publ_author_name
'Joseph L. Thorman'
'Ilia A. Guzei'
'Victor G. Young'
'L. Keith Woo'

_publ_contact_author_address
;
   Department of Chemistry
   Iowa State University of Science and Technology
   Ames, Iowa, 50011
   USA
;
_publ_contact_author_email iguzei@iastate.edu
_publ_contact_author_fax +515-294-5717
_publ_contact_author_name
;
Ilia A. Guzei
;
_publ_contact_author_phone +515-294-6419
_publ_section_title
;
 Synthesis, Structure, and Reactivity of Zirconium and Hafnium Imido
 Metalloporphyrins
;
_journal_name_full 'Inorganic Chemistry'
_journal_page_first 3814
_journal_page_last 3824
_journal_paper_doi 10.1021/ic981399j
_journal_volume 38
_journal_year 1999
_chemical_compound_source 'J. Thorman / Prof. K. Woo - ISU'
_chemical_formula_sum 'C70.5 H69 N5 Zr'
_chemical_formula_weight 1077.53
_chemical_name_common 98061
_chemical_name_systematic
; 
 ? 
;
_space_group_IT_number 14
_symmetry_cell_setting monoclinic
_symmetry_space_group_name_Hall '-P 2yn'
_symmetry_space_group_name_H-M 'P 1 21/n 1'
_atom_sites_solution_hydrogens geom
_atom_sites_solution_primary direct
_atom_sites_solution_secondary difmap
_audit_creation_method SHELXL
_cell_angle_alpha 90.00
_cell_angle_beta 103.970(1)
_cell_angle_gamma 90.00
_cell_formula_units_Z 4
_cell_length_a 16.6358(2)
_cell_length_b 18.7583(1)
_cell_length_c 19.4375(2)
_cell_measurement_temperature 173(2)
_cell_volume 5886.24(10)
_computing_structure_refinement 'SHELXL-93 (Sheldrick, 1993)'
_computing_structure_solution 'SHELXS-86 (Sheldrick, 1990)'
_diffrn_ambient_temperature 173(2)
_diffrn_radiation_monochromator graphite
_diffrn_radiation_source 'fine-focus sealed tube'
_diffrn_radiation_type MoK\a
_diffrn_radiation_wavelength 0.71073
_diffrn_reflns_av_R_equivalents 0.0313
_diffrn_reflns_av_sigmaI/netI 0.0477
_diffrn_reflns_limit_h_max 19
_diffrn_reflns_limit_h_min -19
_diffrn_reflns_limit_k_max 22
_diffrn_reflns_limit_k_min 0
_diffrn_reflns_limit_l_max 23
_diffrn_reflns_limit_l_min 0
_diffrn_reflns_number 29098
_diffrn_reflns_theta_max 25.00
_diffrn_reflns_theta_min 1.45
_exptl_absorpt_coefficient_mu 0.233
_exptl_absorpt_correction_T_max 1.000
_exptl_absorpt_correction_T_min 0.774
_exptl_absorpt_correction_type 'SADABS (Sheldrick, 1996)'
_exptl_crystal_colour Purple
_exptl_crystal_density_diffrn 1.216
_exptl_crystal_description Block
_exptl_crystal_F_000 2268
_exptl_crystal_size_max 0.28
_exptl_crystal_size_mid 0.26
_exptl_crystal_size_min 0.22
_refine_diff_density_max 0.305
_refine_diff_density_min -0.509
_refine_diff_density_rms 0.055
_refine_ls_extinction_method none
_refine_ls_goodness_of_fit_all 0.977
_refine_ls_goodness_of_fit_obs 1.029
_refine_ls_matrix_type full
_refine_ls_number_parameters 694
_refine_ls_number_reflns 10232
_refine_ls_number_restraints 0
_refine_ls_restrained_S_all 0.993
_refine_ls_restrained_S_obs 1.029
_refine_ls_R_factor_all 0.0620
_refine_ls_R_factor_obs 0.0403
_refine_ls_shift/esd_max 0.001
_refine_ls_shift/esd_mean 0.000
_refine_ls_structure_factor_coef Fsqd
_refine_ls_weighting_details 'w=1/[\s^2^(Fo^2^)+(0.0610P)^2^+1.8549P] where P=(Fo^2^+2Fc^2^)/3'
_refine_ls_weighting_scheme calc
_refine_ls_wR_factor_all 0.1093
_refine_ls_wR_factor_obs 0.0984
_reflns_number_observed 7872
_reflns_number_total 10237
_reflns_observed_criterion >2sigma(I)
_cod_data_source_file ic981399j_1.cif
_cod_data_source_block 98061
_cod_depositor_comments
;
The following automatic conversions were performed:

'_refine_ls_weighting_scheme' value 'calc
w=1/[\s^2^(Fo^2^)+(0.0610P)^2^+1.8549P] where P=(Fo^2^+2Fc^2^)/3' was
changed to 'calc'. New tag '_refine_ls_weighting_details' was
created. The value of the new tag was set to
'w=1/[\s^2^(Fo^2^)+(0.0610P)^2^+1.8549P] where P=(Fo^2^+2Fc^2^)/3'.

Automatic conversion script
Id: cif_fix_values 3143 2015-03-26 13:38:13Z robertas 
;
_cod_original_formula_sum 'C70.50 H69 N5 Zr'
_cod_database_code 4322201

loop_
_symmetry_equiv_pos_as_xyz
'x, y, z'
'-x+1/2, y+1/2, -z+1/2'
'-x, -y, -z'
'x-1/2, -y-1/2, z-1/2'

loop_
_atom_site_aniso_label
_atom_site_aniso_U_11
_atom_site_aniso_U_22
_atom_site_aniso_U_33
_atom_site_aniso_U_23
_atom_site_aniso_U_13
_atom_site_aniso_U_12
Zr1 0.02081(13) 0.02200(13) 0.01963(13) 0.00010(10) 0.00226(9) -0.00054(10)
N1 0.0223(11) 0.0290(12) 0.0221(11) 0.0000(8) 0.0036(9) -0.0028(8)
N2 0.0236(11) 0.0289(12) 0.0218(11) 0.0018(9) 0.0022(9) -0.0001(9)
N3 0.0237(11) 0.0244(11) 0.0214(11) 0.0000(8) 0.0019(9) 0.0005(8)
N4 0.0225(11) 0.0254(11) 0.0234(11) -0.0018(8) 0.0039(9) -0.0014(8)
C1 0.0266(14) 0.0287(14) 0.0274(14) 0.0013(10) 0.0068(11) -0.0002(10)
C2 0.032(2) 0.048(2) 0.029(2) 0.0015(12) 0.0115(13) -0.0035(12)
C3 0.036(2) 0.048(2) 0.0202(14) 0.0007(11) 0.0062(12) -0.0047(12)
C4 0.0287(14) 0.0277(14) 0.0219(13) 0.0014(10) 0.0041(11) -0.0020(11)
C5 0.0281(14) 0.0260(13) 0.0239(14) 0.0018(10) -0.0007(11) -0.0008(11)
C6 0.0256(13) 0.0223(13) 0.0249(14) 0.0033(10) 0.0006(11) -0.0001(10)
C7 0.0252(14) 0.0373(15) 0.0275(15) 0.0018(11) 0.0000(11) -0.0022(11)
C8 0.0204(13) 0.0376(15) 0.032(2) 0.0039(12) 0.0020(11) 0.0012(11)
C9 0.0224(13) 0.0237(13) 0.0321(15) 0.0026(11) 0.0052(11) 0.0019(10)
C10 0.0255(14) 0.0269(14) 0.0281(14) 0.0025(11) 0.0044(11) 0.0026(10)
C11 0.0244(14) 0.0254(14) 0.0277(14) -0.0003(10) 0.0071(11) 0.0011(10)
C12 0.0305(15) 0.0346(15) 0.0270(15) -0.0015(11) 0.0100(12) 0.0017(11)
C13 0.033(2) 0.0342(15) 0.0213(14) -0.0007(10) 0.0060(12) 0.0010(11)
C14 0.0309(15) 0.0227(13) 0.0232(14) -0.0020(10) 0.0038(11) -0.0006(10)
C15 0.0270(14) 0.0229(13) 0.0232(14) -0.0005(10) 0.0007(11) -0.0007(10)
C16 0.0237(13) 0.0249(13) 0.0242(14) -0.0005(10) -0.0015(11) -0.0002(10)
C17 0.0254(14) 0.0304(14) 0.0291(15) -0.0003(11) -0.0013(11) -0.0020(11)
C18 0.0208(13) 0.0307(14) 0.034(2) 0.0025(11) 0.0026(11) -0.0025(10)
C19 0.0214(13) 0.0236(13) 0.0286(14) 0.0004(10) 0.0032(11) -0.0008(10)
C20 0.0263(14) 0.0241(13) 0.0299(14) 0.0015(10) 0.0088(11) -0.0004(10)
C21 0.0221(13) 0.040(2) 0.0221(13) 0.0013(11) 0.0009(11) -0.0023(11)
C22 0.064(2) 0.041(2) 0.033(2) -0.0014(13) -0.0042(15) 0.0041(15)
C23 0.061(2) 0.056(2) 0.038(2) -0.017(2) 0.003(2) -0.008(2)
C24 0.029(2) 0.081(2) 0.024(2) -0.0064(15) 0.0054(12) -0.0040(15)
C25 0.048(2) 0.078(2) 0.029(2) 0.011(2) -0.0034(15) 0.015(2)
C26 0.048(2) 0.044(2) 0.029(2) 0.0007(13) -0.0018(13) 0.0074(14)
C27 0.041(2) 0.143(4) 0.030(2) -0.019(2) 0.001(2) 0.001(2)
C28 0.0239(14) 0.046(2) 0.0261(14) 0.0002(12) 0.0029(11) 0.0014(12)
C29 0.032(2) 0.056(2) 0.049(2) 0.0123(15) 0.0103(14) 0.0004(14)
C30 0.038(2) 0.084(3) 0.051(2) 0.016(2) 0.016(2) -0.010(2)
C31 0.032(2) 0.100(3) 0.034(2) 0.003(2) 0.0109(14) 0.000(2)
C32 0.037(2) 0.091(3) 0.047(2) 0.004(2) 0.014(2) 0.024(2)
C33 0.038(2) 0.054(2) 0.045(2) 0.0074(14) 0.0141(14) 0.0120(14)
C34 0.040(2) 0.166(5) 0.060(3) 0.014(3) 0.023(2) 0.000(2)
C35 0.0248(13) 0.0261(14) 0.0238(14) 0.0008(10) 0.0006(11) -0.0039(10)
C36 0.0316(15) 0.0309(14) 0.030(2) 0.0008(11) 0.0026(12) 0.0028(11)
C37 0.033(2) 0.037(2) 0.038(2) 0.0107(13) 0.0024(13) 0.0054(12)
C38 0.0276(15) 0.049(2) 0.028(2) 0.0090(13) -0.0005(12) -0.0039(12)
C39 0.041(2) 0.043(2) 0.0255(15) -0.0074(12) 0.0008(13) -0.0035(13)
C40 0.035(2) 0.0280(14) 0.0291(15) 0.0012(11) -0.0007(12) 0.0014(11)
C41 0.040(2) 0.081(3) 0.031(2) 0.008(2) -0.0051(14) 0.004(2)
C42 0.0245(14) 0.0335(15) 0.0281(14) -0.0020(11) 0.0046(11) -0.0044(11)
C43 0.033(2) 0.040(2) 0.047(2) 0.0019(13) 0.0146(14) 0.0008(13)
C44 0.032(2) 0.050(2) 0.053(2) -0.0013(14) 0.0136(15) 0.0063(13)
C45 0.030(2) 0.059(2) 0.050(2) 0.002(2) 0.0151(14) -0.0073(14)
C46 0.040(2) 0.049(2) 0.063(2) 0.016(2) 0.020(2) -0.0076(14)
C47 0.036(2) 0.043(2) 0.048(2) 0.0079(14) 0.0121(14) 0.0026(13)
C48 0.039(2) 0.096(3) 0.081(3) 0.015(2) 0.029(2) -0.004(2)
N5 0.0274(11) 0.0259(11) 0.0240(11) -0.0003(9) 0.0036(9) 0.0017(9)
C49 0.0195(13) 0.0239(12) 0.0301(14) 0.0006(11) 0.0018(10) 0.0010(10)
C50 0.0260(14) 0.0289(14) 0.0319(15) -0.0031(11) 0.0048(11) 0.0018(10)
C51 0.040(2) 0.0282(15) 0.040(2) -0.0069(12) 0.0069(13) 0.0017(12)
C52 0.053(2) 0.0226(14) 0.049(2) -0.0001(13) 0.0042(15) 0.0029(13)
C53 0.046(2) 0.0291(15) 0.037(2) 0.0052(12) 0.0039(13) 0.0022(12)
C54 0.0301(14) 0.0277(14) 0.0287(14) 0.0024(11) 0.0021(11) 0.0027(11)
C55 0.035(2) 0.0340(15) 0.0269(14) -0.0025(11) 0.0057(12) 0.0069(11)
C56 0.051(2) 0.046(2) 0.034(2) -0.0077(13) 0.0014(14) 0.0072(14)
C57 0.052(2) 0.049(2) 0.040(2) 0.0034(14) 0.0174(15) 0.0032(14)
C58 0.045(2) 0.0292(15) 0.0271(15) 0.0048(11) 0.0028(12) 0.0039(12)
C59 0.058(2) 0.047(2) 0.041(2) -0.0080(14) 0.012(2) 0.0028(15)
C60 0.061(2) 0.050(2) 0.032(2) -0.0027(13) 0.0002(15) 0.006(2)
C61 0.071(3) 0.068(3) 0.077(3) -0.026(2) 0.011(2) 0.001(2)
C62 0.108(4) 0.091(3) 0.058(3) -0.008(2) 0.032(3) 0.015(3)
C63 0.081(4) 0.108(4) 0.099(4) -0.015(3) 0.044(3) 0.006(3)
C64 0.074(3) 0.145(5) 0.108(5) -0.021(4) 0.021(3) 0.029(3)
C65 0.087(4) 0.119(4) 0.086(4) 0.012(3) 0.010(3) 0.008(3)
C66 0.086(3) 0.076(3) 0.083(3) 0.000(2) 0.038(3) -0.011(2)
C67 0.101(4) 0.129(5) 0.116(4) -0.039(3) -0.019(3) 0.006(3)
C68 0.111(4) 0.092(3) 0.065(3) 0.016(2) 0.039(3) 0.007(3)
C69 0.100(4) 0.113(4) 0.068(3) 0.021(3) 0.024(3) 0.002(3)
C70 0.141(5) 0.131(5) 0.090(4) 0.016(3) 0.052(4) 0.045(4)
C70' 0.141(5) 0.131(5) 0.090(4) 0.016(3) 0.052(4) 0.045(4)
C71' 0.121(9) 0.110(8) 0.116(8) 0.016(6) 0.075(7) 0.025(6)

loop_
_atom_site_label
_atom_site_type_symbol
_atom_site_fract_x
_atom_site_fract_y
_atom_site_fract_z
_atom_site_U_iso_or_equiv
_atom_site_thermal_displace_type
_atom_site_occupancy
_atom_site_calc_flag
_atom_site_refinement_flags
_atom_site_disorder_group
Zr1 Zr -0.088226(14) 0.850698(12) 0.366714(12) 0.02126(8) Uani 1 d . .
N1 N -0.05427(12) 0.89076(10) 0.27073(10) 0.0248(5) Uani 1 d . .
N2 N -0.21346(12) 0.88735(10) 0.31222(10) 0.0253(5) Uani 1 d . .
N3 N -0.12386(12) 0.89068(10) 0.46278(10) 0.0238(4) Uani 1 d . .
N4 N 0.03461(12) 0.89471(10) 0.42093(10) 0.0241(5) Uani 1 d . .
C1 C 0.0249(2) 0.90287(13) 0.26186(13) 0.0275(6) Uani 1 d . .
C2 C 0.0209(2) 0.90520(15) 0.18713(14) 0.0357(6) Uani 1 d . .
H2A H 0.0663(2) 0.91276(15) 0.16627(14) 0.043 Uiso 1 calc R .
C3 C -0.0590(2) 0.89473(14) 0.15167(14) 0.0345(6) Uani 1 d . .
H3A H -0.0796(2) 0.89293(14) 0.10166(14) 0.041 Uiso 1 calc R .
C4 C -0.1069(2) 0.88683(13) 0.20378(13) 0.0264(6) Uani 1 d . .
C5 C -0.1937(2) 0.87927(13) 0.18944(13) 0.0272(6) Uani 1 d . .
C6 C -0.24299(15) 0.88094(13) 0.23957(13) 0.0252(5) Uani 1 d . .
C7 C -0.3318(2) 0.87456(14) 0.22401(14) 0.0311(6) Uani 1 d . .
H7A H -0.3678(2) 0.86969(14) 0.17820(14) 0.037 Uiso 1 calc R .
C8 C -0.3549(2) 0.87672(14) 0.28604(13) 0.0306(6) Uani 1 d . .
H8A H -0.4100(2) 0.87361(14) 0.29163(13) 0.037 Uiso 1 calc R .
C9 C -0.28105(15) 0.88459(13) 0.34209(13) 0.0263(6) Uani 1 d . .
C10 C -0.27707(15) 0.88695(13) 0.41546(13) 0.0272(6) Uani 1 d . .
C11 C -0.20454(15) 0.89168(12) 0.47124(13) 0.0257(5) Uani 1 d . .
C12 C -0.2018(2) 0.89672(13) 0.54540(13) 0.0302(6) Uani 1 d . .
H12A H -0.2482(2) 0.89988(13) 0.56572(13) 0.036 Uiso 1 calc R .
C13 C -0.1205(2) 0.89614(13) 0.58156(13) 0.0296(6) Uani 1 d . .
H13A H -0.1001(2) 0.89735(13) 0.63160(13) 0.036 Uiso 1 calc R .
C14 C -0.0714(2) 0.89337(12) 0.53007(13) 0.0261(6) Uani 1 d . .
C15 C 0.01589(15) 0.89382(12) 0.54483(13) 0.0253(5) Uani 1 d . .
C16 C 0.06418(15) 0.89928(12) 0.49382(13) 0.0255(5) Uani 1 d . .
C17 C 0.15097(15) 0.91619(13) 0.50962(14) 0.0296(6) Uani 1 d . .
H17A H 0.18647(15) 0.92198(13) 0.55553(14) 0.036 Uiso 1 calc R .
C18 C 0.17299(15) 0.92237(13) 0.44717(13) 0.0292(6) Uani 1 d . .
H18A H 0.22669(15) 0.93375(13) 0.44157(13) 0.035 Uiso 1 calc R .
C19 C 0.10076(14) 0.90870(12) 0.39072(13) 0.0250(5) Uani 1 d . .
C20 C 0.09688(15) 0.91151(12) 0.31760(13) 0.0264(5) Uani 1 d . .
C21 C -0.23799(15) 0.86779(14) 0.11293(13) 0.0289(6) Uani 1 d . .
C22 C -0.2362(2) 0.8011(2) 0.0829(2) 0.0488(8) Uani 1 d . .
H22A H -0.2058(2) 0.7637(2) 0.1104(2) 0.059 Uiso 1 calc R .
C23 C -0.2784(2) 0.7880(2) 0.0128(2) 0.0530(8) Uani 1 d . .
H23A H -0.2768(2) 0.7416(2) -0.0063(2) 0.064 Uiso 1 calc R .
C24 C -0.3223(2) 0.8405(2) -0.02917(15) 0.0445(8) Uani 1 d . .
C25 C -0.3231(2) 0.9078(2) 0.0010(2) 0.0539(9) Uani 1 d . .
H25A H -0.3525(2) 0.9454(2) -0.0269(2) 0.065 Uiso 1 calc R .
C26 C -0.2818(2) 0.9211(2) 0.07111(15) 0.0422(7) Uani 1 d . .
H26A H -0.2839(2) 0.9674(2) 0.09040(15) 0.051 Uiso 1 calc R .
C27 C -0.3700(2) 0.8262(2) -0.1046(2) 0.0727(12) Uani 1 d . .
H27A H -0.3981(2) 0.7800(2) -0.1069(2) 0.109 Uiso 1 d R .
H27B H -0.3316(2) 0.8254(2) -0.1357(2) 0.109 Uiso 1 d R .
H27C H -0.4112(2) 0.8639(2) -0.1201(2) 0.109 Uiso 1 d R .
C28 C -0.3576(2) 0.88031(15) 0.43707(14) 0.0325(6) Uani 1 d . .
C29 C -0.3737(2) 0.8201(2) 0.4738(2) 0.0458(7) Uani 1 d . .
H29A H -0.3329(2) 0.7838(2) 0.4858(2) 0.055 Uiso 1 calc R .
C30 C -0.4487(2) 0.8126(2) 0.4930(2) 0.0569(9) Uani 1 d . .
H30A H -0.4582(2) 0.7713(2) 0.5183(2) 0.068 Uiso 1 calc R .
C31 C -0.5095(2) 0.8641(2) 0.4761(2) 0.0549(9) Uani 1 d . .
C32 C -0.4938(2) 0.9237(2) 0.4402(2) 0.0578(9) Uani 1 d . .
H32A H -0.5349(2) 0.9597(2) 0.4281(2) 0.069 Uiso 1 calc R .
C33 C -0.4184(2) 0.9325(2) 0.4212(2) 0.0451(7) Uani 1 d . .
H33A H -0.4088(2) 0.9746(2) 0.3972(2) 0.054 Uiso 1 calc R .
C34 C -0.5926(2) 0.8545(3) 0.4952(2) 0.0868(14) Uani 1 d . .
H34A H -0.5867(2) 0.8192(3) 0.5333(2) 0.130 Uiso 1 d R .
H34B H -0.6341(2) 0.8378(3) 0.4535(2) 0.130 Uiso 1 d R .
H34C H -0.6103(2) 0.9001(3) 0.5111(2) 0.130 Uiso 1 d R .
C35 C 0.06324(15) 0.88746(13) 0.62060(13) 0.0258(6) Uani 1 d . .
C36 C 0.1149(2) 0.82850(14) 0.64228(14) 0.0319(6) Uani 1 d . .
H36A H 0.1206(2) 0.79340(14) 0.60857(14) 0.038 Uiso 1 calc R .
C37 C 0.1575(2) 0.82102(15) 0.71253(15) 0.0369(7) Uani 1 d . .
H37A H 0.1918(2) 0.78038(15) 0.72613(15) 0.044 Uiso 1 calc R .
C38 C 0.1517(2) 0.8712(2) 0.76362(14) 0.0362(7) Uani 1 d . .
C39 C 0.1012(2) 0.93047(15) 0.74168(14) 0.0380(7) Uani 1 d . .
H39A H 0.0964(2) 0.96594(15) 0.77536(14) 0.046 Uiso 1 calc R .
C40 C 0.0577(2) 0.93848(13) 0.67145(13) 0.0323(6) Uani 1 d . .
H40A H 0.0237(2) 0.97927(13) 0.65790(13) 0.039 Uiso 1 calc R .
C41 C 0.1990(2) 0.8624(2) 0.8404(2) 0.0532(9) Uani 1 d . .
H41A H 0.2133(2) 0.8120(2) 0.8499(2) 0.080 Uiso 1 d R .
H41B H 0.1644(2) 0.8785(2) 0.8716(2) 0.080 Uiso 1 d R .
H41C H 0.2499(2) 0.8909(2) 0.8492(2) 0.080 Uiso 1 d R .
C42 C 0.1765(2) 0.92737(13) 0.29691(13) 0.0290(6) Uani 1 d . .
C43 C 0.2416(2) 0.8790(2) 0.3115(2) 0.0390(7) Uani 1 d . .
H43A H 0.2354(2) 0.8353(2) 0.3343(2) 0.047 Uiso 1 calc R .
C44 C 0.3159(2) 0.8938(2) 0.2931(2) 0.0443(7) Uani 1 d . .
H44A H 0.3600(2) 0.8603(2) 0.3043(2) 0.053 Uiso 1 calc R .
C45 C 0.3264(2) 0.9566(2) 0.2588(2) 0.0453(7) Uani 1 d . .
C46 C 0.2613(2) 1.0052(2) 0.2451(2) 0.0496(8) Uani 1 d . .
H46A H 0.2676(2) 1.0491(2) 0.2226(2) 0.059 Uiso 1 calc R .
C47 C 0.1872(2) 0.9910(2) 0.2635(2) 0.0420(7) Uani 1 d . .
H47A H 0.1436(2) 1.0250(2) 0.2532(2) 0.050 Uiso 1 calc R .
C48 C 0.4069(2) 0.9721(2) 0.2372(2) 0.0696(11) Uani 1 d . .
H48A H 0.4016(2) 1.0174(2) 0.2114(2) 0.104 Uiso 1 d R .
H48B H 0.4182(2) 0.9337(2) 0.2067(2) 0.104 Uiso 1 d R .
H48C H 0.4526(2) 0.9754(2) 0.2797(2) 0.104 Uiso 1 d R .
N5 N -0.08884(12) 0.75144(10) 0.36319(10) 0.0262(5) Uani 1 d . .
C49 C -0.08283(14) 0.67806(13) 0.36953(13) 0.0252(5) Uani 1 d . .
C50 C -0.0901(2) 0.63417(13) 0.30838(14) 0.0293(6) Uani 1 d . .
C51 C -0.0809(2) 0.56045(14) 0.31730(15) 0.0365(7) Uani 1 d . .
H51A H -0.0857(2) 0.53090(14) 0.27681(15) 0.044 Uiso 1 calc R .
C52 C -0.0649(2) 0.52955(15) 0.3840(2) 0.0428(7) Uani 1 d . .
H52A H -0.0575(2) 0.47945(15) 0.3891(2) 0.051 Uiso 1 calc R .
C53 C -0.0597(2) 0.57214(14) 0.4434(2) 0.0382(7) Uani 1 d . .
H53A H -0.0497(2) 0.55053(14) 0.4888(2) 0.046 Uiso 1 calc R .
C54 C -0.0689(2) 0.64579(13) 0.43763(14) 0.0297(6) Uani 1 d . .
C55 C -0.1070(2) 0.66805(14) 0.23524(13) 0.0324(6) Uani 1 d . .
H55A H -0.1447(2) 0.70952(14) 0.23550(13) 0.039 Uiso 1 calc R .
C56 C -0.1509(2) 0.6181(2) 0.1755(2) 0.0453(7) Uani 1 d . .
H56A H -0.1988(2) 0.5961(2) 0.1882(2) 0.068 Uiso 1 d R .
H56B H -0.1123(2) 0.5808(2) 0.1685(2) 0.068 Uiso 1 d R .
H56C H -0.1695(2) 0.6454(2) 0.1316(2) 0.068 Uiso 1 d R .
C57 C -0.0267(2) 0.6976(2) 0.2203(2) 0.0457(7) Uani 1 d . .
H57A H -0.0010(2) 0.7310(2) 0.2579(2) 0.069 Uiso 1 d R .
H57B H -0.0396(2) 0.7224(2) 0.1746(2) 0.069 Uiso 1 d R .
H57C H 0.0115(2) 0.6582(2) 0.2188(2) 0.069 Uiso 1 d R .
C58 C -0.0670(2) 0.69282(14) 0.50188(14) 0.0346(6) Uani 1 d . .
H58A H -0.0409(2) 0.73903(14) 0.49344(14) 0.042 Uiso 1 calc R .
C59 C -0.1548(2) 0.7095(2) 0.5064(2) 0.0485(8) Uani 1 d . .
H59A H -0.1536(2) 0.7435(2) 0.5449(2) 0.073 Uiso 1 d R .
H59B H -0.1821(2) 0.6654(2) 0.5156(2) 0.073 Uiso 1 d R .
H59C H -0.1856(2) 0.7302(2) 0.4614(2) 0.073 Uiso 1 d R .
C60 C -0.0158(2) 0.6631(2) 0.5713(2) 0.0494(8) Uani 1 d . .
H60A H 0.0394(2) 0.6502(2) 0.5658(2) 0.074 Uiso 1 d R .
H60B H -0.0431(2) 0.6207(2) 0.5843(2) 0.074 Uiso 1 d R .
H60C H -0.0106(2) 0.6992(2) 0.6085(2) 0.074 Uiso 1 d R .
C61 C 0.3054(3) 0.7086(2) 0.2490(2) 0.0733(11) Uani 1 d . .
C62 C 0.3698(3) 0.7264(2) 0.2179(2) 0.0839(13) Uani 1 d . .
H62A H 0.3576(3) 0.7397(2) 0.1693(2) 0.101 Uiso 1 calc R .
C63 C 0.4493(3) 0.7250(3) 0.2557(3) 0.0925(14) Uani 1 d . .
H63A H 0.4922(3) 0.7364(3) 0.2330(3) 0.111 Uiso 1 calc R .
C64 C 0.4690(3) 0.7076(3) 0.3248(3) 0.109(2) Uani 1 d . .
H64A H 0.5253(3) 0.7079(3) 0.3505(3) 0.131 Uiso 1 calc R .
C65 C 0.4097(3) 0.6899(3) 0.3579(3) 0.099(2) Uani 1 d . .
H65A H 0.4245(3) 0.6774(3) 0.4067(3) 0.118 Uiso 1 calc R .
C66 C 0.3281(3) 0.6897(2) 0.3218(2) 0.0789(12) Uani 1 d . .
H66A H 0.2865(3) 0.6768(2) 0.3455(2) 0.095 Uiso 1 calc R .
C67 C 0.2158(3) 0.7093(3) 0.2073(3) 0.123(2) Uani 1 d . .
H67A H 0.2103(3) 0.7391(3) 0.1650(3) 0.185 Uiso 1 d R .
H67B H 0.1809(3) 0.7287(3) 0.2369(3) 0.185 Uiso 1 d R .
H67C H 0.1982(3) 0.6606(3) 0.1931(3) 0.185 Uiso 1 d R .
C68 C -0.0353(3) 1.0273(2) -0.0005(2) 0.0865(13) Uani 1 d . .
H68A H -0.0389(3) 1.0362(2) 0.0488(2) 0.104 Uiso 1 calc R .
H68B H -0.0208(3) 1.0729(2) -0.0201(2) 0.104 Uiso 1 calc R .
C69 C -0.1193(3) 1.0033(3) -0.0436(2) 0.0927(14) Uani 1 d . .
H69A H -0.1350(3) 0.9590(3) -0.0226(2) 0.111 Uiso 1 calc R 1
H69B H -0.1149(3) 0.9920(3) -0.0923(2) 0.111 Uiso 1 calc R 1
C70 C -0.1879(4) 1.0582(3) -0.0478(3) 0.116(2) Uani 0.50 d P 1
H70A H -0.2190(4) 1.0477(3) -0.0122(3) 0.174 Uiso 0.50 d PR 1
H70B H -0.2255(4) 1.0571(3) -0.0952(3) 0.174 Uiso 0.50 d PR 1
H70C H -0.1628(4) 1.1056(3) -0.0390(3) 0.174 Uiso 0.50 d PR 1
C70' C -0.1879(4) 1.0582(3) -0.0478(3) 0.116(2) Uani 0.50 d P 2
H70D H -0.2412(7) 1.0346(5) -0.0696(6) 0.140 Uiso 0.50 calc PR 2
H70E H -0.1893(7) 1.0710(5) 0.0013(6) 0.140 Uiso 0.50 calc PR 2
C71' C -0.1845(7) 1.1249(5) -0.0867(6) 0.108(3) Uani 0.50 d P 2
H71A H -0.2340(7) 1.1527(5) -0.0856(6) 0.162 Uiso 0.50 d PR 2
H71B H -0.1841(7) 1.1142(5) -0.1360(6) 0.162 Uiso 0.50 d PR 2
H71C H -0.1349(7) 1.1525(5) -0.0646(6) 0.162 Uiso 0.50 d PR 2

loop_
_atom_type_symbol
_atom_type_description
_atom_type_scat_dispersion_real
_atom_type_scat_dispersion_imag
_atom_type_scat_source
C C 0.0033 0.0016 'International Tables Vol C Tables 4.2.6.8 and 6.1.1.4'
H H 0.0000 0.0000 'International Tables Vol C Tables 4.2.6.8 and 6.1.1.4'
N N 0.0061 0.0033 'International Tables Vol C Tables 4.2.6.8 and 6.1.1.4'
Zr Zr -2.9673 0.5597 'International Tables Vol C Tables 4.2.6.8 and 6.1.1.4'

loop_
_geom_angle_atom_site_label_1
_geom_angle_atom_site_label_2
_geom_angle_atom_site_label_3
_geom_angle
_geom_angle_site_symmetry_1
_geom_angle_site_symmetry_3
_geom_angle_publ_flag
N5 Zr1 N2 107.31(8) . . ?
N5 Zr1 N1 108.02(8) . . ?
N2 Zr1 N1 83.85(7) . . ?
N5 Zr1 N4 112.67(8) . . ?
N2 Zr1 N4 140.01(7) . . ?
N1 Zr1 N4 83.14(7) . . ?
N5 Zr1 N3 111.60(8) . . ?
N2 Zr1 N3 83.44(7) . . ?
N1 Zr1 N3 140.36(7) . . ?
N4 Zr1 N3 82.95(7) . . ?
C4 N1 C1 107.2(2) . . ?
C4 N1 Zr1 122.94(15) . . ?
C1 N1 Zr1 127.2(2) . . ?
C6 N2 C9 107.5(2) . . ?
C6 N2 Zr1 121.6(2) . . ?
C9 N2 Zr1 123.7(2) . . ?
C14 N3 C11 107.0(2) . . ?
C14 N3 Zr1 124.8(2) . . ?
C11 N3 Zr1 124.4(2) . . ?
C16 N4 C19 107.3(2) . . ?
C16 N4 Zr1 124.6(2) . . ?
C19 N4 Zr1 126.9(2) . . ?
N1 C1 C20 125.2(2) . . ?
N1 C1 C2 108.4(2) . . ?
C20 C1 C2 126.4(2) . . ?
C3 C2 C1 108.1(2) . . ?
C2 C3 C4 107.4(2) . . ?
N1 C4 C5 125.2(2) . . ?
N1 C4 C3 108.9(2) . . ?
C5 C4 C3 125.9(2) . . ?
C4 C5 C6 126.6(2) . . ?
C4 C5 C21 116.3(2) . . ?
C6 C5 C21 117.1(2) . . ?
N2 C6 C5 125.6(2) . . ?
N2 C6 C7 108.4(2) . . ?
C5 C6 C7 126.0(2) . . ?
C8 C7 C6 108.0(2) . . ?
C7 C8 C9 107.7(2) . . ?
N2 C9 C10 125.2(2) . . ?
N2 C9 C8 108.5(2) . . ?
C10 C9 C8 126.2(2) . . ?
C9 C10 C11 126.7(2) . . ?
C9 C10 C28 116.9(2) . . ?
C11 C10 C28 116.3(2) . . ?
N3 C11 C10 125.2(2) . . ?
N3 C11 C12 108.8(2) . . ?
C10 C11 C12 126.0(2) . . ?
C13 C12 C11 107.7(2) . . ?
C12 C13 C14 107.5(2) . . ?
N3 C14 C15 125.0(2) . . ?
N3 C14 C13 108.9(2) . . ?
C15 C14 C13 126.0(2) . . ?
C14 C15 C16 125.8(2) . . ?
C14 C15 C35 118.1(2) . . ?
C16 C15 C35 116.1(2) . . ?
N4 C16 C15 126.0(2) . . ?
N4 C16 C17 108.8(2) . . ?
C15 C16 C17 125.1(2) . . ?
C18 C17 C16 107.6(2) . . ?
C17 C18 C19 108.1(2) . . ?
N4 C19 C20 125.8(2) . . ?
N4 C19 C18 108.1(2) . . ?
C20 C19 C18 126.0(2) . . ?
C19 C20 C1 126.3(2) . . ?
C19 C20 C42 116.7(2) . . ?
C1 C20 C42 117.0(2) . . ?
C26 C21 C22 117.9(3) . . ?
C26 C21 C5 122.7(2) . . ?
C22 C21 C5 119.3(2) . . ?
C21 C22 C23 120.9(3) . . ?
C24 C23 C22 121.6(3) . . ?
C23 C24 C25 117.3(3) . . ?
C23 C24 C27 121.8(3) . . ?
C25 C24 C27 120.9(3) . . ?
C24 C25 C26 121.5(3) . . ?
C21 C26 C25 120.8(3) . . ?
C33 C28 C29 117.7(2) . . ?
C33 C28 C10 122.1(2) . . ?
C29 C28 C10 120.3(2) . . ?
C28 C29 C30 120.9(3) . . ?
C31 C30 C29 121.1(3) . . ?
C32 C31 C30 118.2(3) . . ?
C32 C31 C34 120.9(3) . . ?
C30 C31 C34 121.0(3) . . ?
C31 C32 C33 121.4(3) . . ?
C28 C33 C32 120.7(3) . . ?
C40 C35 C36 118.0(2) . . ?
C40 C35 C15 122.2(2) . . ?
C36 C35 C15 119.8(2) . . ?
C37 C36 C35 120.5(3) . . ?
C36 C37 C38 121.9(3) . . ?
C37 C38 C39 117.5(2) . . ?
C37 C38 C41 121.3(3) . . ?
C39 C38 C41 121.2(3) . . ?
C40 C39 C38 121.2(3) . . ?
C39 C40 C35 120.9(2) . . ?
C43 C42 C47 118.3(2) . . ?
C43 C42 C20 120.6(2) . . ?
C47 C42 C20 121.0(2) . . ?
C42 C43 C44 120.9(3) . . ?
C45 C44 C43 121.0(3) . . ?
C44 C45 C46 117.8(3) . . ?
C44 C45 C48 121.1(3) . . ?
C46 C45 C48 121.1(3) . . ?
C47 C46 C45 121.6(3) . . ?
C46 C47 C42 120.4(3) . . ?
C49 N5 Zr1 172.5(2) . . ?
N5 C49 C54 119.9(2) . . ?
N5 C49 C50 120.7(2) . . ?
C54 C49 C50 119.4(2) . . ?
C51 C50 C49 118.9(2) . . ?
C51 C50 C55 121.3(2) . . ?
C49 C50 C55 119.8(2) . . ?
C52 C51 C50 121.3(2) . . ?
C51 C52 C53 119.7(3) . . ?
C52 C53 C54 121.4(3) . . ?
C53 C54 C49 119.1(2) . . ?
C53 C54 C58 122.0(2) . . ?
C49 C54 C58 118.9(2) . . ?
C50 C55 C56 113.6(2) . . ?
C50 C55 C57 110.8(2) . . ?
C56 C55 C57 110.7(2) . . ?
C60 C58 C59 111.5(2) . . ?
C60 C58 C54 114.4(2) . . ?
C59 C58 C54 109.7(2) . . ?
C62 C61 C66 116.5(4) . . ?
C62 C61 C67 121.7(5) . . ?
C66 C61 C67 121.8(4) . . ?
C63 C62 C61 121.0(4) . . ?
C64 C63 C62 121.2(5) . . ?
C63 C64 C65 120.7(5) . . ?
C64 C65 C66 120.4(5) . . ?
C65 C66 C61 120.2(4) . . ?
C69 C68 C68 114.0(5) . 3_575 ?
C68 C69 C70' 114.1(4) . . ?
C68 C69 C70 114.1(4) . . ?
C71' C70' C69 118.7(5) . . ?

loop_
_geom_bond_atom_site_label_1
_geom_bond_atom_site_label_2
_geom_bond_distance
_geom_bond_site_symmetry_2
_geom_bond_publ_flag
Zr1 N5 1.863(2) . ?
Zr1 N2 2.207(2) . ?
Zr1 N1 2.208(2) . ?
Zr1 N4 2.220(2) . ?
Zr1 N3 2.221(2) . ?
N1 C4 1.384(3) . ?
N1 C1 1.388(3) . ?
N2 C6 1.384(3) . ?
N2 C9 1.385(3) . ?
N3 C14 1.387(3) . ?
N3 C11 1.391(3) . ?
N4 C16 1.386(3) . ?
N4 C19 1.392(3) . ?
C1 C20 1.416(3) . ?
C1 C2 1.439(3) . ?
C2 C3 1.356(4) . ?
C3 C4 1.440(3) . ?
C4 C5 1.411(3) . ?
C5 C6 1.417(3) . ?
C5 C21 1.507(3) . ?
C6 C7 1.439(3) . ?
C7 C8 1.352(3) . ?
C8 C9 1.439(3) . ?
C9 C10 1.412(3) . ?
C10 C11 1.417(3) . ?
C10 C28 1.502(3) . ?
C11 C12 1.434(3) . ?
C12 C13 1.365(4) . ?
C13 C14 1.437(3) . ?
C14 C15 1.411(3) . ?
C15 C16 1.422(3) . ?
C15 C35 1.498(3) . ?
C16 C17 1.437(3) . ?
C17 C18 1.355(3) . ?
C18 C19 1.441(3) . ?
C19 C20 1.408(3) . ?
C20 C42 1.504(3) . ?
C21 C26 1.380(4) . ?
C21 C22 1.384(4) . ?
C22 C23 1.397(4) . ?
C23 C24 1.372(4) . ?
C24 C25 1.392(4) . ?
C24 C27 1.514(4) . ?
C25 C26 1.393(4) . ?
C28 C33 1.388(4) . ?
C28 C29 1.395(4) . ?
C29 C30 1.395(4) . ?
C30 C31 1.379(5) . ?
C31 C32 1.377(5) . ?
C31 C34 1.526(4) . ?
C32 C33 1.399(4) . ?
C35 C40 1.395(3) . ?
C35 C36 1.401(4) . ?
C36 C37 1.386(4) . ?
C37 C38 1.388(4) . ?
C38 C39 1.398(4) . ?
C38 C41 1.518(4) . ?
C39 C40 1.390(4) . ?
C42 C43 1.388(4) . ?
C42 C47 1.390(4) . ?
C43 C44 1.396(4) . ?
C44 C45 1.386(4) . ?
C45 C46 1.392(4) . ?
C45 C48 1.524(4) . ?
C46 C47 1.390(4) . ?
N5 C49 1.383(3) . ?
C49 C54 1.423(3) . ?
C49 C50 1.427(3) . ?
C50 C51 1.397(3) . ?
C50 C55 1.520(4) . ?
C51 C52 1.386(4) . ?
C52 C53 1.388(4) . ?
C53 C54 1.391(4) . ?
C54 C58 1.523(4) . ?
C55 C56 1.533(4) . ?
C55 C57 1.537(4) . ?
C58 C60 1.517(4) . ?
C58 C59 1.518(4) . ?
C61 C62 1.392(6) . ?
C61 C66 1.418(6) . ?
C61 C67 1.515(6) . ?
C62 C63 1.349(6) . ?
C63 C64 1.344(7) . ?
C64 C65 1.344(6) . ?
C65 C66 1.370(6) . ?
C68 C69 1.514(6) . ?
C68 C68 1.553(8) 3_575 ?
C69 C70' 1.525(6) . ?
C69 C70 1.525(6) . ?
C70' C71' 1.470(10) . ?

loop_
_geom_torsion_atom_site_label_1
_geom_torsion_atom_site_label_2
_geom_torsion_atom_site_label_3
_geom_torsion_atom_site_label_4
_geom_torsion
_geom_torsion_site_symmetry_1
_geom_torsion_site_symmetry_2
_geom_torsion_site_symmetry_3
_geom_torsion_site_symmetry_4
_geom_torsion_publ_flag
N5 Zr1 N1 C4 71.6(2) . . . . ?
N2 Zr1 N1 C4 -34.7(2) . . . . ?
N4 Zr1 N1 C4 -176.8(2) . . . . ?
N3 Zr1 N1 C4 -106.6(2) . . . . ?
N5 Zr1 N1 C1 -87.6(2) . . . . ?
N2 Zr1 N1 C1 166.1(2) . . . . ?
N4 Zr1 N1 C1 24.0(2) . . . . ?
N3 Zr1 N1 C1 94.2(2) . . . . ?
N5 Zr1 N2 C6 -70.0(2) . . . . ?
N1 Zr1 N2 C6 37.0(2) . . . . ?
N4 Zr1 N2 C6 108.6(2) . . . . ?
N3 Zr1 N2 C6 179.4(2) . . . . ?
N5 Zr1 N2 C9 76.5(2) . . . . ?
N1 Zr1 N2 C9 -176.5(2) . . . . ?
N4 Zr1 N2 C9 -104.8(2) . . . . ?
N3 Zr1 N2 C9 -34.1(2) . . . . ?
N5 Zr1 N3 C14 79.3(2) . . . . ?
N2 Zr1 N3 C14 -174.7(2) . . . . ?
N1 Zr1 N3 C14 -102.6(2) . . . . ?
N4 Zr1 N3 C14 -32.4(2) . . . . ?
N5 Zr1 N3 C11 -75.9(2) . . . . ?
N2 Zr1 N3 C11 30.2(2) . . . . ?
N1 Zr1 N3 C11 102.2(2) . . . . ?
N4 Zr1 N3 C11 172.5(2) . . . . ?
N5 Zr1 N4 C16 -80.8(2) . . . . ?
N2 Zr1 N4 C16 100.6(2) . . . . ?
N1 Zr1 N4 C16 172.5(2) . . . . ?
N3 Zr1 N4 C16 29.7(2) . . . . ?
N5 Zr1 N4 C19 85.3(2) . . . . ?
N2 Zr1 N4 C19 -93.3(2) . . . . ?
N1 Zr1 N4 C19 -21.4(2) . . . . ?
N3 Zr1 N4 C19 -164.2(2) . . . . ?
C4 N1 C1 C20 178.9(2) . . . . ?
Zr1 N1 C1 C20 -19.3(3) . . . . ?
C4 N1 C1 C2 -1.0(3) . . . . ?
Zr1 N1 C1 C2 160.8(2) . . . . ?
N1 C1 C2 C3 0.0(3) . . . . ?
C20 C1 C2 C3 -179.9(2) . . . . ?
C1 C2 C3 C4 1.0(3) . . . . ?
C1 N1 C4 C5 -176.0(2) . . . . ?
Zr1 N1 C4 C5 21.2(3) . . . . ?
C1 N1 C4 C3 1.6(3) . . . . ?
Zr1 N1 C4 C3 -161.2(2) . . . . ?
C2 C3 C4 N1 -1.6(3) . . . . ?
C2 C3 C4 C5 176.0(3) . . . . ?
N1 C4 C5 C6 6.2(4) . . . . ?
C3 C4 C5 C6 -171.0(2) . . . . ?
N1 C4 C5 C21 -173.3(2) . . . . ?
C3 C4 C5 C21 9.5(4) . . . . ?
C9 N2 C6 C5 -178.2(2) . . . . ?
Zr1 N2 C6 C5 -26.9(3) . . . . ?
C9 N2 C6 C7 0.4(3) . . . . ?
Zr1 N2 C6 C7 151.7(2) . . . . ?
C4 C5 C6 N2 -2.9(4) . . . . ?
C21 C5 C6 N2 176.6(2) . . . . ?
C4 C5 C6 C7 178.7(2) . . . . ?
C21 C5 C6 C7 -1.7(4) . . . . ?
N2 C6 C7 C8 -0.3(3) . . . . ?
C5 C6 C7 C8 178.3(2) . . . . ?
C6 C7 C8 C9 0.1(3) . . . . ?
C6 N2 C9 C10 177.8(2) . . . . ?
Zr1 N2 C9 C10 27.3(3) . . . . ?
C6 N2 C9 C8 -0.4(3) . . . . ?
Zr1 N2 C9 C8 -150.9(2) . . . . ?
C7 C8 C9 N2 0.2(3) . . . . ?
C7 C8 C9 C10 -178.0(2) . . . . ?
N2 C9 C10 C11 -0.8(4) . . . . ?
C8 C9 C10 C11 177.2(2) . . . . ?
N2 C9 C10 C28 -177.6(2) . . . . ?
C8 C9 C10 C28 0.3(4) . . . . ?
C14 N3 C11 C10 -177.5(2) . . . . ?
Zr1 N3 C11 C10 -18.6(3) . . . . ?
C14 N3 C11 C12 1.3(3) . . . . ?
Zr1 N3 C11 C12 160.2(2) . . . . ?
C9 C10 C11 N3 -3.9(4) . . . . ?
C28 C10 C11 N3 173.0(2) . . . . ?
C9 C10 C11 C12 177.5(2) . . . . ?
C28 C10 C11 C12 -5.6(4) . . . . ?
N3 C11 C12 C13 -2.2(3) . . . . ?
C10 C11 C12 C13 176.6(2) . . . . ?
C11 C12 C13 C14 2.1(3) . . . . ?
C11 N3 C14 C15 -179.6(2) . . . . ?
Zr1 N3 C14 C15 21.6(3) . . . . ?
C11 N3 C14 C13 0.0(2) . . . . ?
Zr1 N3 C14 C13 -158.8(2) . . . . ?
C12 C13 C14 N3 -1.3(3) . . . . ?
C12 C13 C14 C15 178.3(2) . . . . ?
N3 C14 C15 C16 7.2(4) . . . . ?
C13 C14 C15 C16 -172.3(2) . . . . ?
N3 C14 C15 C35 -172.3(2) . . . . ?
C13 C14 C15 C35 8.2(4) . . . . ?
C19 N4 C16 C15 175.2(2) . . . . ?
Zr1 N4 C16 C15 -16.5(3) . . . . ?
C19 N4 C16 C17 -0.3(3) . . . . ?
Zr1 N4 C16 C17 168.1(2) . . . . ?
C14 C15 C16 N4 -10.0(4) . . . . ?
C35 C15 C16 N4 169.5(2) . . . . ?
C14 C15 C16 C17 164.7(2) . . . . ?
C35 C15 C16 C17 -15.7(3) . . . . ?
N4 C16 C17 C18 0.6(3) . . . . ?
C15 C16 C17 C18 -174.9(2) . . . . ?
C16 C17 C18 C19 -0.6(3) . . . . ?
C16 N4 C19 C20 -178.0(2) . . . . ?
Zr1 N4 C19 C20 14.0(3) . . . . ?
C16 N4 C19 C18 -0.1(2) . . . . ?
Zr1 N4 C19 C18 -168.1(2) . . . . ?
C17 C18 C19 N4 0.5(3) . . . . ?
C17 C18 C19 C20 178.4(2) . . . . ?
N4 C19 C20 C1 2.1(4) . . . . ?
C18 C19 C20 C1 -175.4(2) . . . . ?
N4 C19 C20 C42 -179.8(2) . . . . ?
C18 C19 C20 C42 2.6(4) . . . . ?
N1 C1 C20 C19 0.6(4) . . . . ?
C2 C1 C20 C19 -179.5(2) . . . . ?
N1 C1 C20 C42 -177.4(2) . . . . ?
C2 C1 C20 C42 2.4(4) . . . . ?
C4 C5 C21 C26 -103.4(3) . . . . ?
C6 C5 C21 C26 77.0(3) . . . . ?
C4 C5 C21 C22 77.6(3) . . . . ?
C6 C5 C21 C22 -102.0(3) . . . . ?
C26 C21 C22 C23 -0.9(4) . . . . ?
C5 C21 C22 C23 178.2(3) . . . . ?
C21 C22 C23 C24 0.8(5) . . . . ?
C22 C23 C24 C25 0.0(5) . . . . ?
C22 C23 C24 C27 -178.4(3) . . . . ?
C23 C24 C25 C26 -0.6(5) . . . . ?
C27 C24 C25 C26 177.8(3) . . . . ?
C22 C21 C26 C25 0.2(4) . . . . ?
C5 C21 C26 C25 -178.8(3) . . . . ?
C24 C25 C26 C21 0.5(5) . . . . ?
C9 C10 C28 C33 -67.0(3) . . . . ?
C11 C10 C28 C33 115.8(3) . . . . ?
C9 C10 C28 C29 112.5(3) . . . . ?
C11 C10 C28 C29 -64.7(3) . . . . ?
C33 C28 C29 C30 0.7(4) . . . . ?
C10 C28 C29 C30 -178.8(3) . . . . ?
C28 C29 C30 C31 0.4(5) . . . . ?
C29 C30 C31 C32 -0.7(5) . . . . ?
C29 C30 C31 C34 178.0(3) . . . . ?
C30 C31 C32 C33 0.0(5) . . . . ?
C34 C31 C32 C33 -178.7(3) . . . . ?
C29 C28 C33 C32 -1.4(4) . . . . ?
C10 C28 C33 C32 178.1(3) . . . . ?
C31 C32 C33 C28 1.1(5) . . . . ?
C14 C15 C35 C40 -62.6(3) . . . . ?
C16 C15 C35 C40 117.9(3) . . . . ?
C14 C15 C35 C36 117.1(3) . . . . ?
C16 C15 C35 C36 -62.5(3) . . . . ?
C40 C35 C36 C37 1.2(4) . . . . ?
C15 C35 C36 C37 -178.5(2) . . . . ?
C35 C36 C37 C38 -0.6(4) . . . . ?
C36 C37 C38 C39 -0.3(4) . . . . ?
C36 C37 C38 C41 -179.9(3) . . . . ?
C37 C38 C39 C40 0.6(4) . . . . ?
C41 C38 C39 C40 -179.8(3) . . . . ?
C38 C39 C40 C35 0.0(4) . . . . ?
C36 C35 C40 C39 -0.9(4) . . . . ?
C15 C35 C40 C39 178.8(2) . . . . ?
C19 C20 C42 C43 66.8(3) . . . . ?
C1 C20 C42 C43 -114.9(3) . . . . ?
C19 C20 C42 C47 -112.5(3) . . . . ?
C1 C20 C42 C47 65.8(3) . . . . ?
C47 C42 C43 C44 0.0(4) . . . . ?
C20 C42 C43 C44 -179.3(2) . . . . ?
C42 C43 C44 C45 -1.1(5) . . . . ?
C43 C44 C45 C46 1.8(5) . . . . ?
C43 C44 C45 C48 -178.7(3) . . . . ?
C44 C45 C46 C47 -1.5(5) . . . . ?
C48 C45 C46 C47 178.9(3) . . . . ?
C45 C46 C47 C42 0.5(5) . . . . ?
C43 C42 C47 C46 0.3(4) . . . . ?
C20 C42 C47 C46 179.6(3) . . . . ?
N2 Zr1 N5 C49 -141.2(13) . . . . ?
N1 Zr1 N5 C49 129.8(13) . . . . ?
N4 Zr1 N5 C49 39.8(13) . . . . ?
N3 Zr1 N5 C49 -51.5(13) . . . . ?
Zr1 N5 C49 C54 26.8(14) . . . . ?
Zr1 N5 C49 C50 -152.9(12) . . . . ?
N5 C49 C50 C51 177.9(2) . . . . ?
C54 C49 C50 C51 -1.9(3) . . . . ?
N5 C49 C50 C55 -1.7(3) . . . . ?
C54 C49 C50 C55 178.6(2) . . . . ?
C49 C50 C51 C52 0.0(4) . . . . ?
C55 C50 C51 C52 179.5(3) . . . . ?
C50 C51 C52 C53 1.5(4) . . . . ?
C51 C52 C53 C54 -1.1(4) . . . . ?
C52 C53 C54 C49 -0.8(4) . . . . ?
C52 C53 C54 C58 177.4(3) . . . . ?
N5 C49 C54 C53 -177.5(2) . . . . ?
C50 C49 C54 C53 2.2(4) . . . . ?
N5 C49 C54 C58 4.3(3) . . . . ?
C50 C49 C54 C58 -176.0(2) . . . . ?
C51 C50 C55 C56 26.5(3) . . . . ?
C49 C50 C55 C56 -153.9(2) . . . . ?
C51 C50 C55 C57 -98.7(3) . . . . ?
C49 C50 C55 C57 80.8(3) . . . . ?
C53 C54 C58 C60 28.2(4) . . . . ?
C49 C54 C58 C60 -153.7(3) . . . . ?
C53 C54 C58 C59 -97.9(3) . . . . ?
C49 C54 C58 C59 80.2(3) . . . . ?
C66 C61 C62 C63 0.4(6) . . . . ?
C67 C61 C62 C63 -179.6(4) . . . . ?
C61 C62 C63 C64 -1.2(7) . . . . ?
C62 C63 C64 C65 1.2(8) . . . . ?
C63 C64 C65 C66 -0.4(8) . . . . ?
C64 C65 C66 C61 -0.3(8) . . . . ?
C62 C61 C66 C65 0.3(6) . . . . ?
C67 C61 C66 C65 -179.7(4) . . . . ?
C68 C68 C69 C70' -177.1(4) 3_575 . . . ?
C68 C68 C69 C70 -177.1(4) 3_575 . . . ?
C68 C69 C70' C71' 67.2(8) . . . . ?
C70 C69 C70' C71' 0.0(1000) . . . . ?
